data_4500392
loop_
_publ_author_name
'Mu, Yajuan'
'Fu, Junhong'
'Song, Yajing'
'Li, Zhen'
'Hou, Hongwei'
'Fan, Yaoting'

_publ_section_title
;
 Hydrothermal Syntheses of Metal--Organic Frameworks Constructed from
 Aromatic Polycarboxylate and
 4,4&#x2032;-Bis(1,2,4-triazol-1-ylmethyl)biphenyl
;
_journal_issue 6
_journal_name_full 'Crystal Growth &amp; Design'
_journal_page_first 2183
_journal_paper_doi 10.1021/cg101494t
_journal_volume 11
_journal_year 2011
_chemical_formula_sum 'C27 H20 Cu N6 O6'
_chemical_formula_weight 588.04
_chemical_name_systematic
; 
 ? 
;
_space_group_IT_number 14
_symmetry_cell_setting monoclinic
_symmetry_space_group_name_Hall '-P 2ybc'
_symmetry_space_group_name_H-M 'P 1 21/c 1'
_atom_sites_solution_hydrogens geom
_atom_sites_solution_primary direct
_atom_sites_solution_secondary difmap
_audit_creation_method SHELXL-97
_cell_angle_alpha 90.00
_cell_angle_beta 119.24(2)
_cell_angle_gamma 90.00
_cell_formula_units_Z 4
_cell_length_a 10.169(2)
_cell_length_b 16.396(3)
_cell_length_c 17.484(5)
_cell_measurement_reflns_used 4719
_cell_measurement_temperature 293(2)
_cell_measurement_theta_max 27.8644
_cell_measurement_theta_min 1.8233
_cell_volume 2543.7(11)
_computing_cell_refinement CrystalClear
_computing_data_collection CrystalClear
_computing_data_reduction CrystalClear
_computing_publication_material 'CrystalStructure 3.7.0'
_computing_structure_refinement 'SHELXL-97 (Sheldrick, 1997)'
_computing_structure_solution 'SHELXS-97 (Sheldrick, 1990)'
_diffrn_ambient_temperature 293(2)
_diffrn_measured_fraction_theta_full 0.999
_diffrn_measured_fraction_theta_max 0.999
_diffrn_measurement_device_type 'Rigaku Saturn'
_diffrn_measurement_method \w
_diffrn_radiation_monochromator graphite
_diffrn_radiation_source 'fine-focus sealed tube'
_diffrn_radiation_type MoK\a
_diffrn_radiation_wavelength 0.71073
_diffrn_reflns_av_R_equivalents 0.0616
_diffrn_reflns_av_sigmaI/netI 0.0472
_diffrn_reflns_limit_h_max 12
_diffrn_reflns_limit_h_min -12
_diffrn_reflns_limit_k_max 19
_diffrn_reflns_limit_k_min -19
_diffrn_reflns_limit_l_max 20
_diffrn_reflns_limit_l_min -20
_diffrn_reflns_number 25323
_diffrn_reflns_theta_full 25.00
_diffrn_reflns_theta_max 25.00
_diffrn_reflns_theta_min 2.30
_exptl_absorpt_coefficient_mu 0.915
_exptl_absorpt_correction_T_max 0.8382
_exptl_absorpt_correction_T_min 0.7710
_exptl_absorpt_correction_type multi-scan
_exptl_absorpt_process_details 'Jacobson, R. (1998) Private communication'
_exptl_crystal_colour blue
_exptl_crystal_density_diffrn 1.536
_exptl_crystal_density_method 'not measured'
_exptl_crystal_description prism
_exptl_crystal_F_000 1204
_exptl_crystal_size_max 0.30
_exptl_crystal_size_mid 0.20
_exptl_crystal_size_min 0.20
_refine_diff_density_max 0.669
_refine_diff_density_min -0.366
_refine_diff_density_rms 0.065
_refine_ls_extinction_method none
_refine_ls_goodness_of_fit_ref 1.196
_refine_ls_hydrogen_treatment constr
_refine_ls_matrix_type full
_refine_ls_number_parameters 381
_refine_ls_number_reflns 4474
_refine_ls_number_restraints 0
_refine_ls_restrained_S_all 1.196
_refine_ls_R_factor_all 0.0808
_refine_ls_R_factor_gt 0.0720
_refine_ls_shift/su_max 0.002
_refine_ls_shift/su_mean 0.000
_refine_ls_structure_factor_coef Fsqd
_refine_ls_weighting_details 'calc w=1/[\s^2^(Fo^2^)+(0.0541P)^2^+3.4328P] where P=(Fo^2^+2Fc^2^)/3'
_refine_ls_weighting_scheme calc
_refine_ls_wR_factor_gt 0.1499
_refine_ls_wR_factor_ref 0.1552
_reflns_number_gt 4093
_reflns_number_total 4474
_reflns_threshold_expression >2sigma(I)
_cod_data_source_file cg101494t_si_002.cif
_cod_data_source_block complex_5
_cod_depositor_comments
;
The following automatic conversions were performed:

'_exptl_absorpt_correction_type' value 'Multi-scan' changed to
'multi-scan' according to
/home/saulius/struct/CIF-dictionaries/cif_core.dic dictionary named
'cif_core.dic' version 2.4.1 from 2010-06-29.

Automatic conversion script
Id: cif_fix_values 1715 2011-07-08 13:25:40Z adriana 
;
_cod_original_cell_volume 2543.7(10)
_cod_original_sg_symbol_H-M P21/c
_cod_database_code 4500392

loop_
_symmetry_equiv_pos_as_xyz
'x, y, z'
'-x, y+1/2, -z+1/2'
'-x, -y, -z'
'x, -y-1/2, z-1/2'

loop_
_atom_site_label
_atom_site_type_symbol
_atom_site_fract_x
_atom_site_fract_y
_atom_site_fract_z
_atom_site_U_iso_or_equiv
_atom_site_adp_type
_atom_site_occupancy
_atom_site_symmetry_multiplicity
_atom_site_calc_flag
_atom_site_refinement_flags
Cu1 Cu -0.23033(6) -0.17507(3) 0.27155(4) 0.0311(2) Uani 1 1 d .
O1 O -0.0385(3) -0.16248(17) 0.2708(2) 0.0365(8) Uani 1 1 d .
O2 O -0.0896(4) -0.03213(19) 0.2765(3) 0.0494(9) Uani 1 1 d .
O3 O 0.4053(4) 0.13211(19) 0.2004(2) 0.0449(9) Uani 1 1 d .
H3 H 0.4401 0.1784 0.2126 0.12(3) Uiso 1 1 d R
O4 O 0.5820(3) -0.13940(18) 0.2677(2) 0.0392(8) Uani 1 1 d .
O5 O 0.2376(3) 0.18082(18) 0.2370(2) 0.0426(8) Uani 1 1 d .
O6 O 0.4458(4) -0.23924(18) 0.2804(3) 0.0530(10) Uani 1 1 d .
N1 N -0.1232(4) -0.1786(2) 0.4010(2) 0.0349(9) Uani 1 1 d .
N2 N -0.0668(5) -0.1975(3) 0.5402(3) 0.0570(12) Uani 1 1 d .
N3 N 0.0463(4) -0.1573(2) 0.5363(3) 0.0433(10) Uani 1 1 d .
N4 N -0.3395(4) -0.1753(2) 0.1421(3) 0.0372(9) Uani 1 1 d .
N5 N -0.3879(5) -0.2033(3) 0.0062(3) 0.0589(13) Uani 1 1 d .
N6 N -0.5051(5) -0.1618(3) 0.0048(3) 0.0499(11) Uani 1 1 d .
C1 C 0.0107(5) -0.1466(3) 0.4538(3) 0.0425(12) Uani 1 1 d .
H1 H 0.0712 -0.1204 0.4353 0.051(15) Uiso 1 1 d R
C2 C -0.1654(6) -0.2090(3) 0.4573(3) 0.0467(13) Uani 1 1 d .
H2 H -0.2566 -0.2357 0.4391 0.054(15) Uiso 1 1 d R
C3 C 0.1820(6) -0.1303(4) 0.6167(4) 0.0564(15) Uani 1 1 d .
H3A H 0.1543 -0.0915 0.6484 0.072(19) Uiso 1 1 d R
H3B H 0.2312 -0.1765 0.6548 0.09(2) Uiso 1 1 d R
C4 C 0.2858(5) -0.0908(3) 0.5897(3) 0.0479(13) Uani 1 1 d .
C5 C 0.2753(7) -0.0093(4) 0.5702(5) 0.0697(18) Uani 1 1 d .
H5 H 0.2102 0.0231 0.5802 0.12(3) Uiso 1 1 d R
C6 C 0.3861(7) -0.1354(4) 0.5755(4) 0.0676(17) Uani 1 1 d .
H6 H 0.3982 -0.1907 0.5892 0.11(3) Uiso 1 1 d R
C7 C 0.4695(7) -0.1003(4) 0.5416(4) 0.0687(18) Uani 1 1 d .
H7 H 0.5371 -0.1325 0.5336 0.08(2) Uiso 1 1 d R
C8 C 0.4566(5) -0.0186(3) 0.5192(3) 0.0451(12) Uani 1 1 d .
C9 C 0.3578(7) 0.0261(4) 0.5361(5) 0.0687(18) Uani 1 1 d .
H9 H 0.3471 0.0817 0.5239 0.13(3) Uiso 1 1 d R
C10 C -0.2918(6) -0.2089(3) 0.0896(4) 0.0464(12) Uani 1 1 d .
H10 H -0.1981 -0.2336 0.1110 0.08(2) Uiso 1 1 d R
C11 C -0.4751(5) -0.1468(3) 0.0860(3) 0.0448(12) Uani 1 1 d .
H11 H -0.5398 -0.1206 0.1015 0.042(13) Uiso 1 1 d R
C12 C -0.6400(7) -0.1403(5) -0.0796(4) 0.076(2) Uani 1 1 d .
H12A H -0.6117 -0.1045 -0.1134 0.17(4) Uiso 1 1 d R
H12B H -0.6838 -0.1894 -0.1135 0.09(2) Uiso 1 1 d R
C13 C -0.7530(7) -0.0987(4) -0.0614(4) 0.0636(16) Uani 1 1 d .
C14 C -0.7500(9) -0.0167(4) -0.0500(5) 0.082(2) Uani 1 1 d .
H14 H -0.6822 0.0144 -0.0590 0.13(3) Uiso 1 1 d R
C15 C -0.8448(8) 0.0221(4) -0.0260(5) 0.083(2) Uani 1 1 d .
H15 H -0.8381 0.0783 -0.0184 0.13(3) Uiso 1 1 d R
C16 C -0.9480(5) -0.0205(3) -0.0125(3) 0.0496(13) Uani 1 1 d .
C17 C -0.9525(8) -0.1032(4) -0.0260(6) 0.091(3) Uani 1 1 d .
H17 H -1.0217 -0.1346 -0.0187 0.18(4) Uiso 1 1 d R
C18 C -0.8576(8) -0.1409(4) -0.0502(6) 0.097(3) Uani 1 1 d .
H18 H -0.8651 -0.1970 -0.0589 0.12(3) Uiso 1 1 d R
C19 C -0.0116(5) -0.0862(3) 0.2699(3) 0.0322(10) Uani 1 1 d .
C20 C 0.1246(4) -0.0645(3) 0.2610(3) 0.0287(10) Uani 1 1 d .
C21 C 0.2255(4) -0.1245(3) 0.2659(3) 0.0292(9) Uani 1 1 d .
H21 H 0.2090 -0.1787 0.2746 0.031(11) Uiso 1 1 d R
C22 C 0.3514(4) -0.1038(2) 0.2579(3) 0.0279(9) Uani 1 1 d .
C23 C 0.3732(4) -0.0234(2) 0.2424(3) 0.0288(10) Uani 1 1 d .
H23 H 0.4552 -0.0097 0.2352 0.031(12) Uiso 1 1 d R
C24 C 0.2731(4) 0.0367(2) 0.2376(3) 0.0278(9) Uani 1 1 d .
C25 C 0.1502(5) 0.0161(3) 0.2482(3) 0.0313(10) Uani 1 1 d .
H25 H 0.0846 0.0566 0.2465 0.046(14) Uiso 1 1 d R
C26 C 0.3026(5) 0.1240(3) 0.2254(3) 0.0325(10) Uani 1 1 d .
C27 C 0.4673(5) -0.1671(3) 0.2693(3) 0.0307(10) Uani 1 1 d .

loop_
_atom_site_aniso_label
_atom_site_aniso_U_11
_atom_site_aniso_U_22
_atom_site_aniso_U_33
_atom_site_aniso_U_23
_atom_site_aniso_U_13
_atom_site_aniso_U_12
Cu1 0.0228(3) 0.0298(3) 0.0484(4) 0.0006(2) 0.0234(3) -0.0007(2)
O1 0.0285(16) 0.0308(17) 0.061(2) 0.0005(15) 0.0304(16) -0.0039(13)
O2 0.0425(19) 0.0336(18) 0.095(3) 0.0005(18) 0.051(2) 0.0062(15)
O3 0.050(2) 0.0247(17) 0.080(3) -0.0015(16) 0.047(2) -0.0069(15)
O4 0.0284(17) 0.0354(18) 0.068(2) 0.0012(16) 0.0343(16) 0.0039(14)
O5 0.0403(19) 0.0220(17) 0.074(2) 0.0020(15) 0.0344(18) 0.0007(14)
O6 0.045(2) 0.0230(18) 0.109(3) 0.0076(18) 0.051(2) 0.0065(15)
N1 0.032(2) 0.033(2) 0.044(2) -0.0016(17) 0.0220(18) -0.0016(17)
N2 0.053(3) 0.071(3) 0.051(3) 0.005(2) 0.028(2) -0.010(2)
N3 0.038(2) 0.047(2) 0.047(3) 0.000(2) 0.022(2) -0.0031(19)
N4 0.037(2) 0.034(2) 0.052(3) 0.0011(18) 0.030(2) 0.0006(17)
N5 0.062(3) 0.064(3) 0.060(3) -0.009(2) 0.036(3) 0.008(3)
N6 0.047(3) 0.059(3) 0.044(3) -0.002(2) 0.022(2) 0.008(2)
C1 0.034(3) 0.048(3) 0.047(3) 0.004(2) 0.020(2) -0.005(2)
C2 0.045(3) 0.051(3) 0.053(3) 0.004(3) 0.031(3) -0.007(2)
C3 0.050(3) 0.067(4) 0.046(3) -0.002(3) 0.018(3) 0.000(3)
C4 0.035(3) 0.054(3) 0.042(3) -0.009(3) 0.009(2) 0.000(2)
C5 0.057(4) 0.053(4) 0.112(6) -0.015(4) 0.051(4) 0.000(3)
C6 0.067(4) 0.053(4) 0.089(5) 0.008(3) 0.043(4) 0.011(3)
C7 0.067(4) 0.051(4) 0.101(5) 0.012(3) 0.052(4) 0.029(3)
C8 0.031(3) 0.040(3) 0.050(3) -0.013(2) 0.009(2) 0.004(2)
C9 0.061(4) 0.042(3) 0.113(6) -0.010(3) 0.050(4) 0.005(3)
C10 0.039(3) 0.052(3) 0.057(3) -0.002(3) 0.030(3) 0.005(2)
C11 0.038(3) 0.053(3) 0.050(3) 0.002(2) 0.026(2) 0.007(2)
C12 0.069(4) 0.096(5) 0.051(4) -0.008(4) 0.021(3) 0.014(4)
C13 0.054(4) 0.069(4) 0.055(4) 0.002(3) 0.016(3) 0.006(3)
C14 0.093(5) 0.073(5) 0.110(6) 0.000(4) 0.073(5) -0.007(4)
C15 0.101(6) 0.047(4) 0.130(7) 0.008(4) 0.081(5) -0.006(4)
C16 0.037(3) 0.040(3) 0.054(3) 0.008(2) 0.007(2) -0.004(2)
C17 0.063(4) 0.049(4) 0.172(8) 0.005(4) 0.065(5) -0.001(3)
C18 0.078(5) 0.048(4) 0.163(8) -0.008(5) 0.058(5) 0.001(4)
C19 0.023(2) 0.033(2) 0.047(3) 0.004(2) 0.022(2) 0.0013(19)
C20 0.020(2) 0.028(2) 0.044(3) 0.0011(19) 0.0203(19) -0.0003(17)
C21 0.027(2) 0.022(2) 0.041(3) 0.0025(19) 0.019(2) -0.0030(17)
C22 0.021(2) 0.027(2) 0.039(3) 0.0013(18) 0.0173(19) -0.0007(17)
C23 0.024(2) 0.029(2) 0.040(3) -0.0036(19) 0.0206(19) -0.0058(18)
C24 0.025(2) 0.019(2) 0.043(3) 0.0017(18) 0.0200(19) 0.0012(17)
C25 0.024(2) 0.028(2) 0.045(3) 0.0023(19) 0.020(2) 0.0020(18)
C26 0.027(2) 0.029(2) 0.040(3) 0.001(2) 0.015(2) -0.0023(19)
C27 0.026(2) 0.031(2) 0.043(3) 0.000(2) 0.022(2) 0.0025(18)

loop_
_atom_type_symbol
_atom_type_description
_atom_type_scat_dispersion_real
_atom_type_scat_dispersion_imag
_atom_type_scat_source
C C 0.0033 0.0016 'International Tables Vol C Tables 4.2.6.8 and 6.1.1.4'
H H 0.0000 0.0000 'International Tables Vol C Tables 4.2.6.8 and 6.1.1.4'
Cu Cu 0.3201 1.2651 'International Tables Vol C Tables 4.2.6.8 and 6.1.1.4'
N N 0.0061 0.0033 'International Tables Vol C Tables 4.2.6.8 and 6.1.1.4'
O O 0.0106 0.0060 'International Tables Vol C Tables 4.2.6.8 and 6.1.1.4'

loop_
_geom_angle_atom_site_label_1
_geom_angle_atom_site_label_2
_geom_angle_atom_site_label_3
_geom_angle
_geom_angle_site_symmetry_1
_geom_angle_site_symmetry_3
O4 Cu1 O1 156.58(13) 1_455 .
O4 Cu1 N4 88.21(15) 1_455 .
O1 Cu1 N4 89.79(14) . .
O4 Cu1 N1 91.75(14) 1_455 .
O1 Cu1 N1 90.99(14) . .
N4 Cu1 N1 178.13(15) . .
O4 Cu1 O5 107.16(12) 1_455 2_545
O1 Cu1 O5 96.01(11) . 2_545
N4 Cu1 O5 86.75(14) . 2_545
N1 Cu1 O5 91.47(13) . 2_545
O4 Cu1 C19 129.58(13) 1_455 .
O1 Cu1 C19 27.04(12) . .
N4 Cu1 C19 89.61(14) . .
N1 Cu1 C19 91.85(14) . .
O5 Cu1 C19 122.99(12) 2_545 .
C19 O1 Cu1 108.7(3) . .
C26 O3 H3 108.5 . .
C27 O4 Cu1 141.5(3) . 1_655
C26 O5 Cu1 139.2(3) . 2
C1 N1 C2 102.8(4) . .
C1 N1 Cu1 126.3(3) . .
C2 N1 Cu1 130.9(3) . .
C2 N2 N3 102.9(4) . .
C1 N3 N2 109.5(4) . .
C1 N3 C3 129.2(4) . .
N2 N3 C3 121.3(4) . .
C11 N4 C10 103.3(4) . .
C11 N4 Cu1 130.2(3) . .
C10 N4 Cu1 126.4(3) . .
C10 N5 N6 103.1(4) . .
C11 N6 N5 109.5(4) . .
C11 N6 C12 129.7(5) . .
N5 N6 C12 120.8(4) . .
N3 C1 N1 110.6(4) . .
N3 C1 H1 124.7 . .
N1 C1 H1 124.7 . .
N2 C2 N1 114.2(5) . .
N2 C2 H2 122.9 . .
N1 C2 H2 122.9 . .
N3 C3 C4 107.7(4) . .
N3 C3 H3A 110.1 . .
C4 C3 H3A 109.9 . .
N3 C3 H3B 110.3 . .
C4 C3 H3B 110.3 . .
H3A C3 H3B 108.5 . .
C5 C4 C6 116.6(6) . .
C5 C4 C3 121.3(5) . .
C6 C4 C3 121.8(5) . .
C9 C5 C4 122.1(6) . .
C9 C5 H5 118.9 . .
C4 C5 H5 119.0 . .
C4 C6 C7 121.6(6) . .
C4 C6 H6 119.2 . .
C7 C6 H6 119.2 . .
C6 C7 C8 122.2(5) . .
C6 C7 H7 118.9 . .
C8 C7 H7 118.8 . .
C7 C8 C9 115.5(5) . .
C7 C8 C8 122.1(6) . 3_656
C9 C8 C8 122.3(6) . 3_656
C5 C9 C8 121.9(6) . .
C5 C9 H9 119.0 . .
C8 C9 H9 119.1 . .
N5 C10 N4 114.3(5) . .
N5 C10 H10 122.8 . .
N4 C10 H10 123.0 . .
N6 C11 N4 109.8(4) . .
N6 C11 H11 125.1 . .
N4 C11 H11 125.1 . .
N6 C12 C13 109.2(5) . .
N6 C12 H12A 110.2 . .
C13 C12 H12A 109.9 . .
N6 C12 H12B 109.6 . .
C13 C12 H12B 109.7 . .
H12A C12 H12B 108.2 . .
C14 C13 C18 116.4(6) . .
C14 C13 C12 121.2(7) . .
C18 C13 C12 122.3(7) . .
C13 C14 C15 122.1(7) . .
C13 C14 H14 118.9 . .
C15 C14 H14 119.0 . .
C16 C15 C14 121.6(6) . .
C16 C15 H15 119.3 . .
C14 C15 H15 119.1 . .
C17 C16 C15 115.9(6) . .
C17 C16 C16 121.8(6) . 3_355
C15 C16 C16 122.2(6) . 3_355
C18 C17 C16 121.8(7) . .
C18 C17 H17 119.0 . .
C16 C17 H17 119.2 . .
C13 C18 C17 122.1(7) . .
C13 C18 H18 119.1 . .
C17 C18 H18 118.8 . .
O2 C19 O1 123.4(4) . .
O2 C19 C20 120.4(4) . .
O1 C19 C20 116.3(4) . .
O2 C19 Cu1 79.3(2) . .
O1 C19 Cu1 44.28(19) . .
C20 C19 Cu1 160.1(3) . .
C25 C20 C21 119.5(4) . .
C25 C20 C19 119.7(4) . .
C21 C20 C19 120.8(4) . .
C22 C21 C20 120.3(4) . .
C22 C21 H21 119.8 . .
C20 C21 H21 119.9 . .
C23 C22 C21 119.6(4) . .
C23 C22 C27 119.5(4) . .
C21 C22 C27 120.9(4) . .
C22 C23 C24 120.3(4) . .
C22 C23 H23 119.7 . .
C24 C23 H23 120.0 . .
C23 C24 C25 119.9(4) . .
C23 C24 C26 119.6(4) . .
C25 C24 C26 120.4(4) . .
C20 C25 C24 120.3(4) . .
C20 C25 H25 119.8 . .
C24 C25 H25 119.9 . .
O5 C26 O3 124.1(4) . .
O5 C26 C24 123.0(4) . .
O3 C26 C24 112.9(4) . .
O6 C27 O4 125.7(4) . .
O6 C27 C22 119.6(4) . .
O4 C27 C22 114.8(4) . .

loop_
_geom_bond_atom_site_label_1
_geom_bond_atom_site_label_2
_geom_bond_distance
_geom_bond_site_symmetry_2
Cu1 O4 1.966(3) 1_455
Cu1 O1 1.969(3) .
Cu1 N4 1.975(4) .
Cu1 N1 1.975(4) .
Cu1 O5 2.366(3) 2_545
Cu1 C19 2.671(4) .
O1 C19 1.282(5) .
O2 C19 1.232(5) .
O3 C26 1.321(5) .
O3 H3 0.8200 .
O4 C27 1.265(5) .
O4 Cu1 1.966(3) 1_655
O5 C26 1.215(5) .
O5 Cu1 2.366(3) 2
O6 C27 1.235(5) .
N1 C1 1.324(6) .
N1 C2 1.348(6) .
N2 C2 1.312(6) .
N2 N3 1.356(6) .
N3 C1 1.316(6) .
N3 C3 1.477(6) .
N4 C11 1.327(6) .
N4 C10 1.347(6) .
N5 C10 1.304(7) .
N5 N6 1.362(6) .
N6 C11 1.321(6) .
N6 C12 1.485(7) .
C1 H1 0.9300 .
C2 H2 0.9300 .
C3 C4 1.498(7) .
C3 H3A 0.9700 .
C3 H3B 0.9701 .
C4 C5 1.370(8) .
C4 C6 1.374(7) .
C5 C9 1.372(8) .
C5 H5 0.9301 .
C6 C7 1.375(8) .
C6 H6 0.9299 .
C7 C8 1.384(7) .
C7 H7 0.9300 .
C8 C9 1.386(7) .
C8 C8 1.478(10) 3_656
C9 H9 0.9301 .
C10 H10 0.9299 .
C11 H11 0.9300 .
C12 C13 1.497(8) .
C12 H12A 0.9700 .
C12 H12B 0.9701 .
C13 C14 1.358(9) .
C13 C18 1.362(9) .
C14 C15 1.380(9) .
C14 H14 0.9300 .
C15 C16 1.373(8) .
C15 H15 0.9301 .
C16 C17 1.372(8) .
C16 C16 1.490(11) 3_355
C17 C18 1.375(10) .
C17 H17 0.9300 .
C18 H18 0.9300 .
C19 C20 1.510(5) .
C20 C25 1.386(6) .
C20 C21 1.394(6) .
C21 C22 1.396(5) .
C21 H21 0.9300 .
C22 C23 1.384(6) .
C22 C27 1.509(5) .
C23 C24 1.390(5) .
C23 H23 0.9301 .
C24 C25 1.392(6) .
C24 C26 1.499(6) .
C25 H25 0.9300 .

loop_
_geom_torsion_atom_site_label_1
_geom_torsion_atom_site_label_2
_geom_torsion_atom_site_label_3
_geom_torsion_atom_site_label_4
_geom_torsion
_geom_torsion_site_symmetry_1
_geom_torsion_site_symmetry_4
O4 Cu1 O1 C19 4.6(5) 1_455 .
N4 Cu1 O1 C19 89.6(3) . .
N1 Cu1 O1 C19 -92.1(3) . .
O5 Cu1 O1 C19 176.3(3) 2_545 .
O4 Cu1 N1 C1 -131.9(4) 1_455 .
O1 Cu1 N1 C1 24.8(4) . .
N4 Cu1 N1 C1 139(4) . .
O5 Cu1 N1 C1 120.9(4) 2_545 .
C19 Cu1 N1 C1 -2.2(4) . .
O4 Cu1 N1 C2 44.9(4) 1_455 .
O1 Cu1 N1 C2 -158.3(4) . .
N4 Cu1 N1 C2 -44(5) . .
O5 Cu1 N1 C2 -62.3(4) 2_545 .
C19 Cu1 N1 C2 174.6(4) . .
C2 N2 N3 C1 0.4(6) . .
C2 N2 N3 C3 178.7(5) . .
O4 Cu1 N4 C11 10.3(4) 1_455 .
O1 Cu1 N4 C11 -146.4(4) . .
N1 Cu1 N4 C11 99(5) . .
O5 Cu1 N4 C11 117.6(4) 2_545 .
C19 Cu1 N4 C11 -119.4(4) . .
O4 Cu1 N4 C10 -166.9(4) 1_455 .
O1 Cu1 N4 C10 36.5(4) . .
N1 Cu1 N4 C10 -78(5) . .
O5 Cu1 N4 C10 -59.6(4) 2_545 .
C19 Cu1 N4 C10 63.5(4) . .
C10 N5 N6 C11 -1.5(6) . .
C10 N5 N6 C12 178.5(6) . .
N2 N3 C1 N1 -0.3(6) . .
C3 N3 C1 N1 -178.5(5) . .
C2 N1 C1 N3 0.1(5) . .
Cu1 N1 C1 N3 177.6(3) . .
N3 N2 C2 N1 -0.3(6) . .
C1 N1 C2 N2 0.2(6) . .
Cu1 N1 C2 N2 -177.2(4) . .
C1 N3 C3 C4 -3.8(8) . .
N2 N3 C3 C4 178.2(5) . .
N3 C3 C4 C5 88.2(6) . .
N3 C3 C4 C6 -85.7(6) . .
C6 C4 C5 C9 1.5(9) . .
C3 C4 C5 C9 -172.6(6) . .
C5 C4 C6 C7 -1.3(9) . .
C3 C4 C6 C7 172.8(6) . .
C4 C6 C7 C8 -0.6(10) . .
C6 C7 C8 C9 2.1(9) . .
C6 C7 C8 C8 -178.4(6) . 3_656
C4 C5 C9 C8 0.1(10) . .
C7 C8 C9 C5 -1.9(9) . .
C8 C8 C9 C5 178.6(6) 3_656 .
N6 N5 C10 N4 1.0(6) . .
C11 N4 C10 N5 -0.2(6) . .
Cu1 N4 C10 N5 177.5(4) . .
N5 N6 C11 N4 1.4(6) . .
C12 N6 C11 N4 -178.5(6) . .
C10 N4 C11 N6 -0.7(6) . .
Cu1 N4 C11 N6 -178.3(3) . .
C11 N6 C12 C13 -2.7(10) . .
N5 N6 C12 C13 177.4(5) . .
N6 C12 C13 C14 88.3(8) . .
N6 C12 C13 C18 -87.6(8) . .
C18 C13 C14 C15 1.7(11) . .
C12 C13 C14 C15 -174.4(7) . .
C13 C14 C15 C16 -0.2(12) . .
C14 C15 C16 C17 -1.1(11) . .
C14 C15 C16 C16 -179.4(7) . 3_355
C15 C16 C17 C18 0.9(11) . .
C16 C16 C17 C18 179.2(7) 3_355 .
C14 C13 C18 C17 -1.9(12) . .
C12 C13 C18 C17 174.2(7) . .
C16 C17 C18 C13 0.6(13) . .
Cu1 O1 C19 O2 5.9(6) . .
Cu1 O1 C19 C20 -174.7(3) . .
O4 Cu1 C19 O2 7.3(4) 1_455 .
O1 Cu1 C19 O2 -175.0(5) . .
N4 Cu1 C19 O2 94.7(3) . .
N1 Cu1 C19 O2 -86.5(3) . .
O5 Cu1 C19 O2 -179.4(3) 2_545 .
O4 Cu1 C19 O1 -177.6(3) 1_455 .
N4 Cu1 C19 O1 -90.3(3) . .
N1 Cu1 C19 O1 88.5(3) . .
O5 Cu1 C19 O1 -4.4(4) 2_545 .
O4 Cu1 C19 C20 -163.6(9) 1_455 .
O1 Cu1 C19 C20 14.0(8) . .
N4 Cu1 C19 C20 -76.3(9) . .
N1 Cu1 C19 C20 102.6(9) . .
O5 Cu1 C19 C20 9.6(10) 2_545 .
O2 C19 C20 C25 -8.9(7) . .
O1 C19 C20 C25 171.7(4) . .
Cu1 C19 C20 C25 160.8(7) . .
O2 C19 C20 C21 170.8(4) . .
O1 C19 C20 C21 -8.6(6) . .
Cu1 C19 C20 C21 -19.5(12) . .
C25 C20 C21 C22 -0.1(6) . .
C19 C20 C21 C22 -179.8(4) . .
C20 C21 C22 C23 -1.9(6) . .
C20 C21 C22 C27 175.7(4) . .
C21 C22 C23 C24 2.0(6) . .
C27 C22 C23 C24 -175.6(4) . .
C22 C23 C24 C25 -0.1(6) . .
C22 C23 C24 C26 176.9(4) . .
C21 C20 C25 C24 2.0(7) . .
C19 C20 C25 C24 -178.3(4) . .
C23 C24 C25 C20 -1.9(7) . .
C26 C24 C25 C20 -178.9(4) . .
Cu1 O5 C26 O3 0.2(8) 2 .
Cu1 O5 C26 C24 -179.4(3) 2 .
C23 C24 C26 O5 -165.7(4) . .
C25 C24 C26 O5 11.3(7) . .
C23 C24 C26 O3 14.7(6) . .
C25 C24 C26 O3 -168.3(4) . .
Cu1 O4 C27 O6 4.8(8) 1_655 .
Cu1 O4 C27 C22 -176.3(3) 1_655 .
C23 C22 C27 O6 -177.8(4) . .
C21 C22 C27 O6 4.7(7) . .
C23 C22 C27 O4 3.2(6) . .
C21 C22 C27 O4 -174.4(4) . .
